data_3000212
loop_
_publ_author_name
'Matthew Cliffe'

_journal_name_full 'To be published in Chemical Science'
_chemical_formula_sum 'C6 Bi2 N6 S6'
_chemical_name_common 'bismuth(III) thiocyanate'
_symmetry_space_group_name_Hall '-P 1'
_symmetry_space_group_name_H-M 'P -1'
_cell_angle_alpha 114.088(2)
_cell_angle_beta 102.485(2)
_cell_angle_gamma 98.3880(10)
_cell_length_a 6.5960(2)
_cell_length_b 11.7359(4)
_cell_length_c 12.0300(4)
_cell_measurement_temperature 180(2)
_cell_volume 800.90(5)
_diffrn_ambient_temperature 180(2)
_diffrn_radiation_type MoK\a
_diffrn_radiation_wavelength 0.71073
_refine_ls_goodness_of_fit_ref 1.040
_refine_ls_R_factor_all 0.0550
_refine_ls_R_factor_gt 0.0425
_refine_ls_wR_factor_gt 0.1014
_refine_ls_wR_factor_ref 0.1109
_cod_database_code 3000212
_cod_hold_until_date 2019-03-25

loop_
_atom_site_label
_atom_site_fract_x
_atom_site_fract_y
_atom_site_fract_z
? ? ? ?
